data_4130624
loop_
_publ_author_name
'Bhatt, Prashant M.'
'Belmabkhout, Youssef'
'Cadiau, Amandine'
'Adil, Karim'
'Shekhah, Osama'
'Shkurenko, Aleksander'
'Barbour, Leonard J.'
'Eddaoudi, Mohamed'

_publ_section_title
;
 A Fine-Tuned Fluorinated MOF Addresses the Needs for Trace CO2 Removal
 and Air Capture Using Physisorption.
;
_journal_issue 29
_journal_name_full 'Journal of the American Chemical Society'
_journal_page_first 9301
_journal_page_last 9307
_journal_paper_doi 10.1021/jacs.6b05345
_journal_volume 138
_journal_year 2016
_chemical_formula_moiety 'Ni Nb (C4 H4 N2)2 O1 F5, 0.84(C O2)'
_chemical_formula_sum 'C8.84 H8 F5 N4 Nb Ni O2.68'
_chemical_formula_weight 459.74
_space_group_crystal_system tetragonal
_space_group_IT_number 140
_space_group_name_Hall '-I 4 2c'
_space_group_name_H-M_alt 'I 4/m c m'
_atom_sites_solution_hydrogens geom
_atom_sites_solution_primary direct
_atom_sites_solution_secondary difmap
_audit_creation_method SHELXL-2014/7
_cell_angle_alpha 90
_cell_angle_beta 90
_cell_angle_gamma 90
_cell_formula_units_Z 4
_cell_length_a 9.903(1)
_cell_length_b 9.903(1)
_cell_length_c 15.720(2)
_cell_measurement_reflns_used 2057
_cell_measurement_temperature 296(1)
_cell_measurement_theta_max 65.95
_cell_measurement_theta_min 5.63
_cell_volume 1541.7(3)
_computing_cell_refinement 'SAINT v8.34A (Bruker, 2013)'
_computing_data_collection 'Bruker APEX2 v2009.3-0 (Bruker AXS Inc., 2009)'
_computing_data_reduction 'SAINT v8.34A (Bruker, 2013)'
_computing_molecular_graphics 'DIAMOND (Crystal Impact GbR, 2009'
_computing_publication_material 'PublCIF. Westrip, S. P. (2010). J. Appl. Cryst. 43, 920-925.'
_computing_structure_refinement 'SHELXL-2014/7 (Sheldrick, 2014)'
_computing_structure_solution 'ShelXS (Sheldrick, 2008)'
_diffrn_ambient_temperature 296(1)
_diffrn_detector_area_resol_mean 8.3
_diffrn_measured_fraction_theta_full 0.990
_diffrn_measured_fraction_theta_max 0.990
_diffrn_measurement_device_type 'Bruker X8 PROSPECTOR APEX2 CCD'
_diffrn_measurement_method '\f and \w scans'
_diffrn_radiation_monochromator mirrors
_diffrn_radiation_type CuK\a
_diffrn_radiation_wavelength 1.54178
_diffrn_reflns_av_R_equivalents 0.0704
_diffrn_reflns_av_unetI/netI 0.0543
_diffrn_reflns_Laue_measured_fraction_full 0.990
_diffrn_reflns_Laue_measured_fraction_max 0.990
_diffrn_reflns_limit_h_max 11
_diffrn_reflns_limit_h_min -11
_diffrn_reflns_limit_k_max 11
_diffrn_reflns_limit_k_min -11
_diffrn_reflns_limit_l_max 18
_diffrn_reflns_limit_l_min -18
_diffrn_reflns_number 13098
_diffrn_reflns_point_group_measured_fraction_full 0.990
_diffrn_reflns_point_group_measured_fraction_max 0.990
_diffrn_reflns_theta_full 66.934
_diffrn_reflns_theta_max 66.934
_diffrn_reflns_theta_min 5.629
_diffrn_source 'Incoatec I\ms'
_exptl_absorpt_coefficient_mu 8.266
_exptl_absorpt_correction_T_max 0.5843
_exptl_absorpt_correction_T_min 0.3502
_exptl_absorpt_correction_type multi-scan
_exptl_absorpt_process_details
;
SADABS-2008/1 (Bruker,2008) was used for absorption correction.
wR2(int) was 0.1756 before and 0.0767 after correction.
The Ratio of minimum to maximum transmission is 0.5993.
The \l/2 correction factor is 0.00150.
;
_exptl_crystal_colour 'light blue'
_exptl_crystal_density_diffrn 1.981
_exptl_crystal_description prism
_exptl_crystal_F_000 898
_exptl_crystal_size_max 0.030
_exptl_crystal_size_mid 0.020
_exptl_crystal_size_min 0.010
_refine_diff_density_max 1.444
_refine_diff_density_min -0.510
_refine_diff_density_rms 0.201
_refine_ls_extinction_method none
_refine_ls_goodness_of_fit_ref 1.039
_refine_ls_hydrogen_treatment constr
_refine_ls_matrix_type full
_refine_ls_number_parameters 40
_refine_ls_number_reflns 392
_refine_ls_number_restraints 13
_refine_ls_restrained_S_all 1.020
_refine_ls_R_factor_all 0.0784
_refine_ls_R_factor_gt 0.0712
_refine_ls_shift/su_max 0.000
_refine_ls_shift/su_mean 0.000
_refine_ls_structure_factor_coef Fsqd
_refine_ls_weighting_details 'w=1/[\s^2^(Fo^2^)+(0.0906P)^2^+19.1958P] where P=(Fo^2^+2Fc^2^)/3'
_refine_ls_weighting_scheme calc
_refine_ls_wR_factor_gt 0.1836
_refine_ls_wR_factor_ref 0.1889
_reflns_Friedel_coverage 0.000
_reflns_number_gt 295
_reflns_number_total 392
_reflns_threshold_expression 'I > 2\s(I)'
_cod_data_source_file ja6b05345_si_003.cif
_cod_data_source_block shelx
_cod_original_cell_volume 1541.6(4)
_cod_database_code 4130624
_shelx_shelxl_version_number 2014/7
_shelx_space_group_comment
;
The symmetry employed for this shelxl refinement is uniquely defined
by the following loop, which should always be used as a source of
symmetry information in preference to the above space-group names.
They are only intended as comments.
;
_shelx_estimated_absorpt_t_min 0.790
_shelx_estimated_absorpt_t_max 0.922

loop_
_space_group_symop_operation_xyz
'x, y, z'
'-y, x, z'
'-x, -y, z'
'y, -x, z'
'x, -y, -z+1/2'
'-x, y, -z+1/2'
'y, x, -z+1/2'
'-y, -x, -z+1/2'
'x+1/2, y+1/2, z+1/2'
'-y+1/2, x+1/2, z+1/2'
'-x+1/2, -y+1/2, z+1/2'
'y+1/2, -x+1/2, z+1/2'
'x+1/2, -y+1/2, -z+1'
'-x+1/2, y+1/2, -z+1'
'y+1/2, x+1/2, -z+1'
'-y+1/2, -x+1/2, -z+1'
'-x, -y, -z'
'y, -x, -z'
'x, y, -z'
'-y, x, -z'
'-x, y, z-1/2'
'x, -y, z-1/2'
'-y, -x, z-1/2'
'y, x, z-1/2'
'-x+1/2, -y+1/2, -z+1/2'
'y+1/2, -x+1/2, -z+1/2'
'x+1/2, y+1/2, -z+1/2'
'-y+1/2, x+1/2, -z+1/2'
'-x+1/2, y+1/2, z'
'x+1/2, -y+1/2, z'
'-y+1/2, -x+1/2, z'
'y+1/2, x+1/2, z'

loop_
_atom_site_label
_atom_site_type_symbol
_atom_site_fract_x
_atom_site_fract_y
_atom_site_fract_z
_atom_site_U_iso_or_equiv
_atom_site_adp_type
_atom_site_occupancy
_atom_site_site_symmetry_order
_atom_site_calc_flag
_atom_site_refinement_flags_posn
_atom_site_refinement_flags_adp
_atom_site_refinement_flags_occupancy
Nb1 Nb 0.5000 0.0000 0.0000 0.0558(8) Uani 1 8 d S T P
Ni1 Ni 0.5000 0.0000 0.2500 0.0408(9) Uani 1 8 d S T P
O1 O 0.5000 0.0000 0.1228(4) 0.049(2) Uani 0.5 4 d S T P
F1 F 0.5000 0.0000 0.1228(4) 0.049(2) Uani 0.5 4 d S T P
F2 F 0.6922(8) 0.0096(8) 0.0000 0.094(3) Uani 1 2 d S T P
N1 N 0.6506(6) 0.1506(6) 0.2501(4) 0.0468(16) Uani 1 2 d DS TU P
C1 C 0.7409(11) 0.1612(12) 0.1875(6) 0.053(2) Uani 0.5 1 d D U P
H1 H 0.7369 0.1001 0.1426 0.064 Uiso 0.5 1 calc R U P
C2 C 0.6593(13) 0.2399(11) 0.3134(6) 0.053(2) Uani 0.5 1 d D U P
H2 H 0.5983 0.2361 0.3583 0.064 Uiso 0.5 1 calc R U P
O1G O 1.0000 0.0000 0.0741(13) 0.140(12) Uani 0.84(4) 4 d S T P
C1G C 1.0000 0.0000 0.0000 0.108(14) Uani 0.84(4) 8 d S T P

loop_
_atom_site_aniso_label
_atom_site_aniso_U_11
_atom_site_aniso_U_22
_atom_site_aniso_U_33
_atom_site_aniso_U_23
_atom_site_aniso_U_13
_atom_site_aniso_U_12
Nb1 0.0565(9) 0.0565(9) 0.0544(11) 0.000 0.000 0.0026(7)
Ni1 0.0475(12) 0.0475(12) 0.0274(14) 0.000 0.000 0.000
O1 0.056(3) 0.056(3) 0.036(4) 0.000 0.000 -0.002(3)
F1 0.056(3) 0.056(3) 0.036(4) 0.000 0.000 -0.002(3)
F2 0.061(4) 0.170(9) 0.052(3) 0.000 0.000 -0.022(4)
N1 0.052(2) 0.052(2) 0.037(2) -0.0016(16) -0.0016(16) -0.001(3)
C1 0.060(3) 0.059(3) 0.041(2) -0.008(2) 0.005(2) -0.008(3)
C2 0.060(3) 0.059(3) 0.041(2) -0.008(2) 0.005(2) -0.008(3)
O1G 0.172(19) 0.172(19) 0.076(13) 0.000 0.000 0.000
C1G 0.10(2) 0.10(2) 0.12(4) 0.000 0.000 0.000

loop_
_atom_type_symbol
_atom_type_description
_atom_type_scat_dispersion_real
_atom_type_scat_dispersion_imag
_atom_type_scat_source
C C 0.0181 0.0091 'International Tables Vol C Tables 4.2.6.8 and 6.1.1.4'
H H 0.0000 0.0000 'International Tables Vol C Tables 4.2.6.8 and 6.1.1.4'
F F 0.0727 0.0534 'International Tables Vol C Tables 4.2.6.8 and 6.1.1.4'
N N 0.0311 0.0180 'International Tables Vol C Tables 4.2.6.8 and 6.1.1.4'
Nb Nb -0.1121 2.4826 'International Tables Vol C Tables 4.2.6.8 and 6.1.1.4'
Ni Ni -3.0029 0.5091 'International Tables Vol C Tables 4.2.6.8 and 6.1.1.4'
O O 0.0492 0.0322 'International Tables Vol C Tables 4.2.6.8 and 6.1.1.4'

loop_
_geom_angle_atom_site_label_1
_geom_angle_atom_site_label_2
_geom_angle_atom_site_label_3
_geom_angle
_geom_angle_site_symmetry_1
_geom_angle_site_symmetry_3
F2 Nb1 F2 84.3(5) 17_655 31
F2 Nb1 F2 95.7(5) 17_655 15_544
F2 Nb1 F2 180.0(5) 31 15_544
F2 Nb1 F2 180.0 17_655 .
F2 Nb1 F2 95.7(5) 31 .
F2 Nb1 F2 84.3(5) 15_544 .
F2 Nb1 O1 90.0 17_655 17_655
F2 Nb1 O1 90.0 31 17_655
F2 Nb1 O1 90.0 15_544 17_655
F2 Nb1 O1 90.0 . 17_655
F2 Nb1 F1 90.0 17_655 17_655
F2 Nb1 F1 90.0 31 17_655
F2 Nb1 F1 90.0 15_544 17_655
F2 Nb1 F1 90.0 . 17_655
O1 Nb1 F1 0.0 17_655 17_655
F2 Nb1 O1 90.0 17_655 .
F2 Nb1 O1 90.0 31 .
F2 Nb1 O1 90.0 15_544 .
F2 Nb1 O1 90.0 . .
O1 Nb1 O1 180.0 17_655 .
F1 Nb1 O1 180.0 17_655 .
O1 Ni1 F1 180.0 . 26
O1 Ni1 O1 180.0 . 26
F1 Ni1 O1 0.0 26 26
O1 Ni1 N1 90.04(17) . .
F1 Ni1 N1 89.96(17) 26 .
O1 Ni1 N1 89.96(17) 26 .
O1 Ni1 N1 90.04(17) . 3_655
F1 Ni1 N1 89.96(17) 26 3_655
O1 Ni1 N1 89.96(17) 26 3_655
N1 Ni1 N1 179.9(4) . 3_655
O1 Ni1 N1 89.96(17) . 28_545
F1 Ni1 N1 90.04(16) 26 28_545
O1 Ni1 N1 90.04(16) 26 28_545
N1 Ni1 N1 90.0 . 28_545
N1 Ni1 N1 90.000(1) 3_655 28_545
O1 Ni1 N1 89.96(16) . 26
F1 Ni1 N1 90.04(16) 26 26
O1 Ni1 N1 90.04(16) 26 26
N1 Ni1 N1 90.000(1) . 26
N1 Ni1 N1 90.000(1) 3_655 26
N1 Ni1 N1 179.9(3) 28_545 26
Nb1 O1 Ni1 180.0 . .
C1 N1 C1 49.5(9) 32_545 .
C1 N1 C2 117.1(10) 32_545 32_545
C1 N1 C2 95.8(9) . 32_545
C1 N1 C2 95.8(9) 32_545 .
C1 N1 C2 117.1(10) . .
C2 N1 C2 50.1(9) 32_545 .
C1 N1 Ni1 121.9(7) 32_545 .
C1 N1 Ni1 121.9(7) . .
C2 N1 Ni1 121.0(7) 32_545 .
C2 N1 Ni1 121.0(7) . .
N1 C1 C2 122.6(9) . 25_655
N1 C1 C2 98.9(9) . 8_665
C2 C1 C2 39.2(7) 25_655 8_665
N1 C1 C2 42.1(5) . 32_545
C2 C1 C2 91.1(8) 25_655 32_545
C2 C1 C2 91.0(7) 8_665 32_545
N1 C1 H1 118.7 . .
C2 C1 H1 118.7 25_655 .
C2 C1 H1 130.2 8_665 .
C2 C1 H1 138.7 32_545 .
N1 C2 C1 120.3(9) . 25_655
N1 C2 H2 119.8 . .
C1 C2 H2 119.8 25_655 .
O1G C1G O1G 180.0 . 17_755

loop_
_geom_bond_atom_site_label_1
_geom_bond_atom_site_label_2
_geom_bond_distance
_geom_bond_site_symmetry_2
Nb1 F2 1.905(8) 17_655
Nb1 F2 1.905(8) 31
Nb1 F2 1.905(8) 15_544
Nb1 F2 1.905(8) .
Nb1 O1 1.931(6) 17_655
Nb1 F1 1.931(6) 17_655
Nb1 O1 1.931(6) .
Ni1 O1 1.999(6) .
Ni1 F1 1.999(6) 26
Ni1 O1 1.999(6) 26
Ni1 N1 2.110(9) .
Ni1 N1 2.110(9) 3_655
Ni1 N1 2.110(9) 28_545
Ni1 N1 2.110(9) 26
N1 C1 1.333(10) 32_545
N1 C1 1.333(10) .
N1 C2 1.333(10) 32_545
N1 C2 1.333(10) .
C1 C2 1.39(2) 25_655
C1 C2 1.79(2) 8_665
C1 C2 1.979(15) 32_545
C1 H1 0.9300 .
C2 C1 1.39(2) 25_655
C2 H2 0.9300 .
O1G C1G 1.17(2) .
C1G O1G 1.17(2) 17_755

loop_
_geom_torsion_atom_site_label_1
_geom_torsion_atom_site_label_2
_geom_torsion_atom_site_label_3
_geom_torsion_atom_site_label_4
_geom_torsion
_geom_torsion_site_symmetry_1
_geom_torsion_site_symmetry_4
C1 N1 C1 C2 73.3(4) 32_545 25_655
C2 N1 C1 C2 -47.8(8) 32_545 25_655
C2 N1 C1 C2 -0.01(19) . 25_655
Ni1 N1 C1 C2 179.9(3) . 25_655
C1 N1 C1 C2 39.5(8) 32_545 8_665
C2 N1 C1 C2 -81.5(9) 32_545 8_665
C2 N1 C1 C2 -33.8(5) . 8_665
Ni1 N1 C1 C2 146.2(5) . 8_665
C1 N1 C1 C2 121.0(7) 32_545 32_545
C2 N1 C1 C2 47.8(8) . 32_545
Ni1 N1 C1 C2 -132.3(8) . 32_545
C1 N1 C2 C1 -47.0(8) 32_545 25_655
C1 N1 C2 C1 0.01(18) . 25_655
C2 N1 C2 C1 73.8(4) 32_545 25_655
Ni1 N1 C2 C1 -179.9(3) . 25_655
